data_7224333
loop_
_publ_author_name
'Suhonen, Aku'
'Kortelainen, Minna'
'Nauha, Elisa'
'Yliniemel\"a-Sipari, Sanna'
'Pihko, Petri M.'
'Nissinen, Maija'

_publ_section_title
;
 Conformational properties and folding analysis of a series of seven
 oligoamide foldamers
;
_journal_issue 11
_journal_name_full CrystEngComm
_journal_page_first 2005
_journal_paper_doi 10.1039/C5CE02458G
_journal_volume 18
_journal_year 2016
_chemical_formula_moiety 'C28 H23 N5 O4, 2(C2 H6 O S)'
_chemical_formula_sum 'C32 H35 N5 O6 S2'
_chemical_formula_weight 649.77
_chemical_name_systematic N2-(2-acetamidophenyl)-N6-(2-benzamidophenyl)pyridine-2,6-dicarboxamide
_space_group_crystal_system triclinic
_space_group_IT_number 2
_space_group_name_Hall '-P 1'
_space_group_name_H-M_alt 'P -1'
_symmetry_space_group_name_Hall '-P 1'
_symmetry_space_group_name_H-M 'P -1'
_atom_sites_solution_hydrogens mixed
_audit_creation_method SHELXL-2014/6
_audit_update_record
;
2015-11-12 deposited with the CCDC.
2016-02-12 downloaded from the CCDC.
;
_cell_angle_alpha 97.888(3)
_cell_angle_beta 104.934(4)
_cell_angle_gamma 104.062(4)
_cell_formula_units_Z 2
_cell_length_a 8.7246(5)
_cell_length_b 13.2012(5)
_cell_length_c 15.2754(5)
_cell_measurement_reflns_used 3871
_cell_measurement_temperature 173(2)
_cell_measurement_theta_max 28.3180
_cell_measurement_theta_min 2.3670
_cell_volume 1611.06(13)
_computing_structure_refinement 'SHELXL-2014/6 (Sheldrick, 2014)'
_diffrn_ambient_temperature 173(2)
_diffrn_detector_area_resol_mean 16.0107
_diffrn_measured_fraction_theta_full 0.9904
_diffrn_measured_fraction_theta_max 0.8309
_diffrn_measurement_device_type 'SuperNova, Single source at offset, Eos'
_diffrn_measurement_method '\w scans'
_diffrn_radiation_monochromator mirror
_diffrn_radiation_source 'SuperNova (Mo) X-ray Source'
_diffrn_radiation_type 'Mo K\a'
_diffrn_radiation_wavelength 0.7107
_diffrn_reflns_av_R_equivalents 0.0217
_diffrn_reflns_av_sigmaI/netI 0.0387
_diffrn_reflns_limit_h_max 11
_diffrn_reflns_limit_h_min -10
_diffrn_reflns_limit_k_max 17
_diffrn_reflns_limit_k_min -16
_diffrn_reflns_limit_l_max 18
_diffrn_reflns_limit_l_min -19
_diffrn_reflns_number 11102
_diffrn_reflns_point_group_measured_fraction_full 0.995
_diffrn_reflns_point_group_measured_fraction_max 0.831
_diffrn_reflns_theta_full 26.3154
_diffrn_reflns_theta_max 29.1393
_diffrn_reflns_theta_min 1.9141
_exptl_absorpt_coefficient_mu 0.217
_exptl_absorpt_correction_T_max 1.00000
_exptl_absorpt_correction_T_min 0.82543
_exptl_absorpt_correction_type multi-scan
_exptl_absorpt_process_details
;
CrysAlisPro, Agilent Technologies,
Version 1.171.36.28 (release 01-02-2013 CrysAlis171 .NET)
(compiled Feb  1 2013,16:14:44)
Empirical absorption correction using spherical harmonics,
 implemented in SCALE3 ABSPACK scaling algorithm.
;
_exptl_crystal_colour colorless
_exptl_crystal_density_diffrn 1.339
_exptl_crystal_description plate
_exptl_crystal_F_000 684
_exptl_crystal_size_max 0.240
_exptl_crystal_size_mid 0.100
_exptl_crystal_size_min 0.060
_refine_diff_density_max 0.296
_refine_diff_density_min -0.353
_refine_diff_density_rms 0.046
_refine_ls_extinction_method none
_refine_ls_goodness_of_fit_ref 1.031
_refine_ls_hydrogen_treatment mixed
_refine_ls_matrix_type full
_refine_ls_number_parameters 464
_refine_ls_number_reflns 7198
_refine_ls_number_restraints 4
_refine_ls_restrained_S_all 1.031
_refine_ls_R_factor_all 0.0735
_refine_ls_R_factor_gt 0.0516
_refine_ls_shift/su_max 0.000
_refine_ls_shift/su_mean 0.000
_refine_ls_structure_factor_coef Fsqd
_refine_ls_weighting_details 'w=1/[\s^2^(Fo^2^)+(0.0444P)^2^+0.7451P] where P=(Fo^2^+2Fc^2^)/3'
_refine_ls_weighting_scheme calc
_refine_ls_wR_factor_gt 0.1138
_refine_ls_wR_factor_ref 0.1271
_reflns_Friedel_coverage 0.000
_reflns_number_gt 5390
_reflns_number_total 7198
_reflns_threshold_expression 'I > 2\s(I)'
_cod_data_source_file c5ce02458g2.cif
_cod_data_source_block 4-DMSO-S1
_cod_depositor_comments 'Adding full bibliography for 7224320--7224336.cif.'
_cod_original_cell_volume 1611.07(13)
_cod_database_code 7224333
_shelx_space_group_comment
;
The symmetry employed for this shelxl refinement is uniquely defined
by the following loop, which should always be used as a source of
symmetry information in preference to the above space-group names.
They are only intended as comments.
;
_shelx_estimated_absorpt_t_min 0.950
_shelx_estimated_absorpt_t_max 0.987
_shelxl_version_number 2014/6

loop_
_space_group_symop_operation_xyz
'x, y, z'
'-x, -y, -z'

loop_
_atom_site_label
_atom_site_type_symbol
_atom_site_fract_x
_atom_site_fract_y
_atom_site_fract_z
_atom_site_U_iso_or_equiv
_atom_site_adp_type
_atom_site_occupancy
_atom_site_site_symmetry_order
_atom_site_calc_flag
_atom_site_refinement_flags_posn
_atom_site_refinement_flags_adp
_atom_site_refinement_flags_occupancy
_atom_site_disorder_assembly
_atom_site_disorder_group
O1 O 0.2331(2) 0.43082(15) 0.17058(11) 0.0571(5) Uani 1 1 d . . . . .
O2 O 0.20203(18) 0.66933(11) 0.43342(10) 0.0344(3) Uani 1 1 d . . . . .
O3 O 0.5047(2) 1.18454(11) 0.35914(11) 0.0417(4) Uani 1 1 d . . . . .
O4 O 0.71414(17) 0.86575(10) 0.34413(9) 0.0307(3) Uani 1 1 d . . . . .
N1 N 0.2325(2) 0.51306(13) 0.31071(12) 0.0344(4) Uani 1 1 d D . . . .
H1N H 0.179(3) 0.5454(19) 0.3386(16) 0.052 Uiso 1 1 d D U . . .
N2 N 0.4428(2) 0.72562(13) 0.39636(12) 0.0283(4) Uani 1 1 d D . . . .
H2N H 0.508(3) 0.7795(15) 0.3869(16) 0.042 Uiso 1 1 d D U . . .
N3 N 0.6300(2) 1.05154(12) 0.34725(11) 0.0280(4) Uani 1 1 d D . . . .
H3N H 0.620(3) 0.9870(13) 0.3513(16) 0.042 Uiso 1 1 d D U . . .
N4 N 0.7405(2) 0.93076(12) 0.21699(11) 0.0289(4) Uani 1 1 d D . . . .
H4N H 0.730(3) 0.9140(18) 0.1596(11) 0.043 Uiso 1 1 d D U . . .
C1 C -0.0832(3) 0.4460(2) 0.08470(17) 0.0511(6) Uani 1 1 d . . . . .
H1 H -0.0178 0.4300 0.0467 0.061 Uiso 1 1 calc R U . . .
C2 C -0.2438(4) 0.4477(2) 0.04384(18) 0.0624(8) Uani 1 1 d . . . . .
H2 H -0.2869 0.4347 -0.0218 0.075 Uiso 1 1 calc R U . . .
C3 C -0.3407(3) 0.4684(2) 0.09832(18) 0.0527(6) Uani 1 1 d . . . . .
H3 H -0.4511 0.4688 0.0703 0.063 Uiso 1 1 calc R U . . .
C4 C -0.2775(3) 0.48860(19) 0.19345(17) 0.0459(6) Uani 1 1 d . . . . .
H4 H -0.3447 0.5025 0.2310 0.055 Uiso 1 1 calc R U . . .
N5 N 0.39809(19) 0.91834(12) 0.39153(10) 0.0242(3) Uani 1 1 d . . . . .
C5 C -0.1162(3) 0.48872(18) 0.23452(16) 0.0423(5) Uani 1 1 d . . . . .
H5 H -0.0731 0.5035 0.3002 0.051 Uiso 1 1 calc R U . . .
C6 C -0.0166(3) 0.46741(16) 0.18080(14) 0.0356(5) Uani 1 1 d . . . . .
C7 C 0.1602(3) 0.46827(16) 0.21966(15) 0.0370(5) Uani 1 1 d . . . . .
C8 C 0.4023(3) 0.53090(15) 0.35876(14) 0.0308(4) Uani 1 1 d . . . . .
C9 C 0.4692(3) 0.44572(16) 0.36508(15) 0.0379(5) Uani 1 1 d . . . . .
H9 H 0.3997 0.3747 0.3390 0.045 Uiso 1 1 calc R U . . .
C10 C 0.6356(3) 0.46357(18) 0.40883(15) 0.0415(6) Uani 1 1 d . . . . .
H10 H 0.6801 0.4049 0.4131 0.050 Uiso 1 1 calc R U . . .
C11 C 0.7378(3) 0.56675(18) 0.44653(15) 0.0388(5) Uani 1 1 d . . . . .
H11 H 0.8532 0.5791 0.4746 0.047 Uiso 1 1 calc R U . . .
C12 C 0.6718(3) 0.65221(17) 0.44335(14) 0.0340(5) Uani 1 1 d . . . . .
H12 H 0.7417 0.7229 0.4705 0.041 Uiso 1 1 calc R U . . .
C13 C 0.5034(3) 0.63464(15) 0.40043(13) 0.0280(4) Uani 1 1 d . . . . .
C14 C 0.3054(2) 0.73876(15) 0.41507(13) 0.0273(4) Uani 1 1 d . . . . .
C15 C 0.2803(2) 0.84662(15) 0.40984(12) 0.0258(4) Uani 1 1 d . . . . .
C16 C 0.1373(2) 0.86718(17) 0.42221(13) 0.0318(4) Uani 1 1 d . . . . .
H16 H 0.0543 0.8137 0.4335 0.038 Uiso 1 1 calc R U . . .
C17 C 0.1195(3) 0.96804(18) 0.41757(14) 0.0365(5) Uani 1 1 d . . . . .
H17 H 0.0237 0.9849 0.4259 0.044 Uiso 1 1 calc R U . . .
C18 C 0.2422(3) 1.04366(17) 0.40068(14) 0.0334(5) Uani 1 1 d . . . . .
H18 H 0.2335 1.1137 0.3987 0.040 Uiso 1 1 calc R U . . .
C19 C 0.3787(2) 1.01542(15) 0.38668(12) 0.0256(4) Uani 1 1 d . . . . .
C20 C 0.5108(2) 1.09359(15) 0.36318(13) 0.0279(4) Uani 1 1 d . . . . .
C21 C 0.7671(2) 1.10108(15) 0.32075(13) 0.0264(4) Uani 1 1 d . . . . .
C22 C 0.8513(3) 1.20966(15) 0.35493(14) 0.0319(4) Uani 1 1 d . . . . .
H22 H 0.8190 1.2504 0.3994 0.038 Uiso 1 1 calc R U . . .
C23 C 0.9807(3) 1.25805(16) 0.32460(15) 0.0367(5) Uani 1 1 d . . . . .
H23 H 1.0363 1.3321 0.3478 0.044 Uiso 1 1 calc R U . . .
C24 C 1.0305(3) 1.19968(17) 0.26056(15) 0.0361(5) Uani 1 1 d . . . . .
H24 H 1.1182 1.2338 0.2388 0.043 Uiso 1 1 calc R U . . .
C25 C 0.9519(3) 1.09152(16) 0.22850(14) 0.0321(4) Uani 1 1 d . . . . .
H25 H 0.9877 1.0511 0.1855 0.038 Uiso 1 1 calc R U . . .
C26 C 0.8214(2) 1.04098(14) 0.25816(13) 0.0263(4) Uani 1 1 d . . . . .
C27 C 0.6936(2) 0.85151(15) 0.25987(14) 0.0289(4) Uani 1 1 d . . . . .
C28 C 0.6132(3) 0.74208(17) 0.19787(17) 0.0477(6) Uani 1 1 d . . . . .
H28A H 0.5792 0.7488 0.1331 0.072 Uiso 0.5 1 calc R U P . .
H28B H 0.5157 0.7060 0.2143 0.072 Uiso 0.5 1 calc R U P . .
H28C H 0.6924 0.7001 0.2058 0.072 Uiso 0.5 1 calc R U P . .
H28D H 0.6123 0.6878 0.2357 0.072 Uiso 0.5 1 calc R U P . .
H28E H 0.6759 0.7306 0.1545 0.072 Uiso 0.5 1 calc R U P . .
H28F H 0.4991 0.7365 0.1630 0.072 Uiso 0.5 1 calc R U P . .
S11A S 0.43952(8) 0.19405(5) 0.04370(4) 0.03827(16) Uani 0.92 1 d . . P A 1
O11A O 0.2939(2) 0.10965(13) -0.02531(10) 0.0445(4) Uani 0.92 1 d . . P A 1
C11A C 0.3798(4) 0.2241(3) 0.14416(18) 0.0652(8) Uani 0.92 1 d . . P A 1
H11A H 0.3034 0.2677 0.1329 0.098 Uiso 0.92 1 calc R U P A 1
H11B H 0.4783 0.2637 0.1963 0.098 Uiso 0.92 1 calc R U P A 1
H11C H 0.3246 0.1575 0.1589 0.098 Uiso 0.92 1 calc R U P A 1
C12A C 0.5826(4) 0.1276(3) 0.0915(2) 0.0833(12) Uani 0.92 1 d . . P A 1
H12A H 0.5290 0.0715 0.1190 0.125 Uiso 0.92 1 calc R U P A 1
H12B H 0.6775 0.1789 0.1395 0.125 Uiso 0.92 1 calc R U P A 1
H12C H 0.6208 0.0953 0.0426 0.125 Uiso 0.92 1 calc R U P A 1
S11B S 0.420(4) 0.1094(13) 0.0788(17) 0.168(9) Uani 0.08 1 d . . P B 2
O11B O 0.2939(2) 0.10965(13) -0.02531(10) 0.0445(4) Uani 0.08 1 d . . P B 2
C11B C 0.3798(4) 0.2241(3) 0.14416(18) 0.0652(8) Uani 0.08 1 d . . P B 2
H11D H 0.2603 0.2097 0.1342 0.098 Uiso 0.08 1 calc R U P B 2
H11E H 0.4368 0.2343 0.2104 0.098 Uiso 0.08 1 calc R U P B 2
H11F H 0.4211 0.2888 0.1224 0.098 Uiso 0.08 1 calc R U P B 2
C12B C 0.5826(4) 0.1276(3) 0.0915(2) 0.0833(12) Uani 0.08 1 d . . P B 2
H12D H 0.6377 0.1247 0.1553 0.125 Uiso 0.08 1 calc R U P B 2
H12E H 0.6006 0.0729 0.0482 0.125 Uiso 0.08 1 calc R U P B 2
H12F H 0.6285 0.1984 0.0803 0.125 Uiso 0.08 1 calc R U P B 2
S21A S 0.1858(2) 0.88027(13) 0.13231(12) 0.0692(4) Uani 0.8 1 d . . P C 1
O21A O 0.3494(4) 0.8685(4) 0.1324(3) 0.1214(15) Uani 0.8 1 d . . P C 1
C21A C 0.0691(10) 0.8700(7) 0.0147(7) 0.0659(16) Uani 0.8 1 d . . P C 1
H21A H 0.0481 0.7979 -0.0211 0.099 Uiso 0.8 1 calc R U P C 1
H21B H 0.1319 0.9225 -0.0122 0.099 Uiso 0.8 1 calc R U P C 1
H21C H -0.0368 0.8840 0.0132 0.099 Uiso 0.8 1 calc R U P C 1
C22A C 0.0758(12) 0.7605(6) 0.1536(6) 0.109(3) Uani 0.8 1 d . . P C 1
H22A H 0.1223 0.7572 0.2184 0.163 Uiso 0.8 1 calc R U P C 1
H22B H 0.0849 0.6996 0.1127 0.163 Uiso 0.8 1 calc R U P C 1
H22C H -0.0411 0.7579 0.1415 0.163 Uiso 0.8 1 calc R U P C 1
S21B S 0.2187(11) 0.8512(7) 0.1100(5) 0.090(2) Uani 0.2 1 d . . P D 2
O21B O 0.2476(18) 0.9616(9) 0.1730(8) 0.104(5) Uani 0.2 1 d . . P D 2
C21B C 0.089(5) 0.845(3) 0.012(3) 0.0659(16) Uani 0.2 1 d . . P D 2
H21D H 0.1205 0.9130 -0.0081 0.099 Uiso 0.2 1 calc R U P D 2
H21E H -0.0226 0.8332 0.0180 0.099 Uiso 0.2 1 calc R U P D 2
H21F H 0.0903 0.7866 -0.0346 0.099 Uiso 0.2 1 calc R U P D 2
C22B C 0.043(4) 0.767(3) 0.140(2) 0.091(11) Uani 0.2 1 d . . P D 2
H22D H -0.0377 0.8068 0.1426 0.136 Uiso 0.2 1 calc R U P D 2
H22E H 0.0846 0.7498 0.1999 0.136 Uiso 0.2 1 calc R U P D 2
H22F H -0.0099 0.7014 0.0920 0.136 Uiso 0.2 1 calc R U P D 2

loop_
_atom_site_aniso_label
_atom_site_aniso_U_11
_atom_site_aniso_U_22
_atom_site_aniso_U_33
_atom_site_aniso_U_23
_atom_site_aniso_U_13
_atom_site_aniso_U_12
O1 0.0713(13) 0.0763(13) 0.0380(9) 0.0082(9) 0.0237(9) 0.0414(11)
O2 0.0376(8) 0.0312(7) 0.0362(8) 0.0062(6) 0.0204(7) 0.0039(7)
O3 0.0458(9) 0.0250(7) 0.0584(10) 0.0118(7) 0.0166(8) 0.0154(7)
O4 0.0325(8) 0.0277(7) 0.0362(8) 0.0107(6) 0.0136(6) 0.0109(6)
N1 0.0375(10) 0.0282(9) 0.0364(10) -0.0003(7) 0.0183(8) 0.0041(8)
N2 0.0302(9) 0.0221(8) 0.0354(9) 0.0081(7) 0.0148(7) 0.0064(7)
N3 0.0319(9) 0.0195(8) 0.0350(9) 0.0060(7) 0.0135(7) 0.0079(7)
N4 0.0345(9) 0.0230(8) 0.0286(9) 0.0030(7) 0.0123(8) 0.0058(7)
C1 0.0594(17) 0.0511(15) 0.0355(13) 0.0000(11) 0.0146(12) 0.0081(13)
C2 0.0630(19) 0.0736(19) 0.0347(14) 0.0024(13) 0.0031(13) 0.0091(16)
C3 0.0500(15) 0.0519(15) 0.0488(15) 0.0126(12) 0.0061(12) 0.0099(13)
C4 0.0538(15) 0.0438(13) 0.0467(14) 0.0154(11) 0.0180(12) 0.0202(12)
N5 0.0236(8) 0.0247(8) 0.0222(8) 0.0022(6) 0.0049(6) 0.0068(7)
C5 0.0536(15) 0.0451(13) 0.0335(12) 0.0122(10) 0.0148(11) 0.0201(12)
C6 0.0482(13) 0.0236(10) 0.0332(11) 0.0067(8) 0.0136(10) 0.0057(10)
C7 0.0539(14) 0.0278(10) 0.0342(12) 0.0088(9) 0.0204(10) 0.0121(10)
C8 0.0400(12) 0.0261(10) 0.0299(10) 0.0071(8) 0.0195(9) 0.0059(9)
C9 0.0569(15) 0.0245(10) 0.0395(12) 0.0088(9) 0.0263(11) 0.0113(10)
C10 0.0643(16) 0.0364(12) 0.0391(12) 0.0156(10) 0.0250(12) 0.0282(12)
C11 0.0462(13) 0.0451(13) 0.0334(11) 0.0117(10) 0.0144(10) 0.0236(11)
C12 0.0389(12) 0.0306(10) 0.0326(11) 0.0055(8) 0.0113(9) 0.0106(10)
C13 0.0379(11) 0.0245(9) 0.0271(10) 0.0095(8) 0.0167(9) 0.0094(9)
C14 0.0289(10) 0.0274(10) 0.0232(9) 0.0021(7) 0.0087(8) 0.0047(9)
C15 0.0249(10) 0.0302(10) 0.0199(9) 0.0025(7) 0.0055(7) 0.0065(8)
C16 0.0263(10) 0.0409(11) 0.0296(11) 0.0080(9) 0.0115(8) 0.0092(9)
C17 0.0295(11) 0.0530(13) 0.0337(11) 0.0094(10) 0.0121(9) 0.0210(11)
C18 0.0350(11) 0.0382(11) 0.0306(11) 0.0067(9) 0.0072(9) 0.0203(10)
C19 0.0276(10) 0.0283(10) 0.0188(9) 0.0022(7) 0.0033(7) 0.0098(8)
C20 0.0316(11) 0.0254(9) 0.0235(10) 0.0026(7) 0.0034(8) 0.0093(9)
C21 0.0283(10) 0.0236(9) 0.0258(10) 0.0064(7) 0.0069(8) 0.0057(8)
C22 0.0409(12) 0.0234(9) 0.0289(10) 0.0034(8) 0.0102(9) 0.0063(9)
C23 0.0429(13) 0.0243(10) 0.0358(12) 0.0060(8) 0.0082(10) 0.0014(9)
C24 0.0336(11) 0.0340(11) 0.0394(12) 0.0119(9) 0.0135(10) 0.0024(10)
C25 0.0344(11) 0.0306(10) 0.0337(11) 0.0084(8) 0.0140(9) 0.0092(9)
C26 0.0290(10) 0.0234(9) 0.0251(10) 0.0056(7) 0.0068(8) 0.0065(8)
C27 0.0270(10) 0.0247(9) 0.0375(11) 0.0063(8) 0.0123(9) 0.0096(8)
C28 0.0646(17) 0.0249(11) 0.0509(15) 0.0029(10) 0.0222(13) 0.0057(11)
S11A 0.0416(3) 0.0384(3) 0.0288(3) 0.0031(2) 0.0084(3) 0.0056(3)
O11A 0.0404(9) 0.0541(10) 0.0312(8) 0.0011(7) 0.0081(7) 0.0068(8)
C11A 0.073(2) 0.080(2) 0.0452(15) -0.0053(14) 0.0220(14) 0.0328(17)
C12A 0.0506(19) 0.114(3) 0.075(2) -0.013(2) -0.0001(16) 0.043(2)
S11B 0.23(3) 0.073(10) 0.20(2) 0.055(12) 0.08(2) 0.008(13)
O11B 0.0404(9) 0.0541(10) 0.0312(8) 0.0011(7) 0.0081(7) 0.0068(8)
C11B 0.073(2) 0.080(2) 0.0452(15) -0.0053(14) 0.0220(14) 0.0328(17)
C12B 0.0506(19) 0.114(3) 0.075(2) -0.013(2) -0.0001(16) 0.043(2)
S21A 0.0672(9) 0.0643(8) 0.0611(8) -0.0089(6) 0.0138(6) 0.0101(7)
O21A 0.0453(18) 0.202(4) 0.111(3) 0.053(3) -0.0034(18) 0.043(2)
C21A 0.042(3) 0.085(5) 0.080(2) 0.033(3) 0.017(2) 0.030(2)
C22A 0.153(8) 0.077(4) 0.054(3) 0.014(3) 0.006(4) -0.016(4)
S21B 0.103(6) 0.122(6) 0.054(4) 0.033(4) 0.010(3) 0.053(4)
O21B 0.129(12) 0.064(7) 0.062(7) -0.023(6) -0.006(7) -0.016(8)
C21B 0.042(3) 0.085(5) 0.080(2) 0.033(3) 0.017(2) 0.030(2)
C22B 0.085(15) 0.18(3) 0.075(16) 0.093(17) 0.060(13) 0.086(18)

loop_
_atom_type_symbol
_atom_type_description
_atom_type_scat_dispersion_real
_atom_type_scat_dispersion_imag
_atom_type_scat_source
C C 0.0033 0.0016 'International Tables Vol C Tables 4.2.6.8 and 6.1.1.4'
H H 0.0000 0.0000 'International Tables Vol C Tables 4.2.6.8 and 6.1.1.4'
N N 0.0061 0.0033 'International Tables Vol C Tables 4.2.6.8 and 6.1.1.4'
O O 0.0106 0.0060 'International Tables Vol C Tables 4.2.6.8 and 6.1.1.4'
S S 0.1246 0.1234 'International Tables Vol C Tables 4.2.6.8 and 6.1.1.4'

loop_
_geom_angle_atom_site_label_1
_geom_angle_atom_site_label_2
_geom_angle_atom_site_label_3
_geom_angle
C7 N1 C8 124.73(18)
C7 N1 H1N 117.6(17)
C8 N1 H1N 116.2(17)
C14 N2 C13 127.51(17)
C14 N2 H2N 117.2(16)
C13 N2 H2N 114.9(16)
C20 N3 C21 127.42(16)
C20 N3 H3N 117.5(16)
C21 N3 H3N 115.0(16)
C27 N4 C26 127.54(17)
C27 N4 H4N 117.8(16)
C26 N4 H4N 114.4(16)
C2 C1 C6 120.8(2)
C2 C1 H1 119.6
C6 C1 H1 119.6
C3 C2 C1 120.0(2)
C3 C2 H2 120.0
C1 C2 H2 120.0
C2 C3 C4 120.0(3)
C2 C3 H3 120.0
C4 C3 H3 120.0
C3 C4 C5 120.1(2)
C3 C4 H4 119.9
C5 C4 H4 119.9
C15 N5 C19 118.15(16)
C4 C5 C6 120.8(2)
C4 C5 H5 119.6
C6 C5 H5 119.6
C5 C6 C1 118.3(2)
C5 C6 C7 124.2(2)
C1 C6 C7 117.5(2)
O1 C7 N1 122.9(2)
O1 C7 C6 121.3(2)
N1 C7 C6 115.82(18)
C9 C8 C13 119.5(2)
C9 C8 N1 120.63(19)
C13 C8 N1 119.86(18)
C10 C9 C8 120.5(2)
C10 C9 H9 119.7
C8 C9 H9 119.7
C9 C10 C11 120.1(2)
C9 C10 H10 119.9
C11 C10 H10 119.9
C10 C11 C12 119.9(2)
C10 C11 H11 120.0
C12 C11 H11 120.0
C11 C12 C13 120.2(2)
C11 C12 H12 119.9
C13 C12 H12 119.9
C12 C13 C8 119.59(18)
C12 C13 N2 117.94(18)
C8 C13 N2 122.37(19)
O2 C14 N2 124.99(18)
O2 C14 C15 120.21(17)
N2 C14 C15 114.79(17)
N5 C15 C16 123.08(17)
N5 C15 C14 117.04(16)
C16 C15 C14 119.87(18)
C17 C16 C15 118.1(2)
C17 C16 H16 121.0
C15 C16 H16 121.0
C18 C17 C16 119.39(18)
C18 C17 H17 120.3
C16 C17 H17 120.3
C17 C18 C19 118.72(18)
C17 C18 H18 120.6
C19 C18 H18 120.6
N5 C19 C18 122.55(19)
N5 C19 C20 117.02(16)
C18 C19 C20 120.41(17)
O3 C20 N3 125.9(2)
O3 C20 C19 121.34(18)
N3 C20 C19 112.72(15)
C22 C21 N3 121.38(17)
C22 C21 C26 118.92(18)
N3 C21 C26 119.69(17)
C23 C22 C21 120.50(19)
C23 C22 H22 119.8
C21 C22 H22 119.8
C22 C23 C24 120.55(19)
C22 C23 H23 119.7
C24 C23 H23 119.7
C25 C24 C23 119.5(2)
C25 C24 H24 120.2
C23 C24 H24 120.2
C24 C25 C26 120.93(19)
C24 C25 H25 119.5
C26 C25 H25 119.5
C25 C26 C21 119.48(17)
C25 C26 N4 117.15(17)
C21 C26 N4 123.19(17)
O4 C27 N4 123.28(18)
O4 C27 C28 121.32(18)
N4 C27 C28 115.41(18)
C27 C28 H28A 109.5
C27 C28 H28B 109.5
H28A C28 H28B 109.5
C27 C28 H28C 109.5
H28A C28 H28C 109.5
H28B C28 H28C 109.5
C27 C28 H28D 109.5
H28A C28 H28D 141.1
H28B C28 H28D 56.3
H28C C28 H28D 56.3
C27 C28 H28E 109.5
H28A C28 H28E 56.3
H28B C28 H28E 141.1
H28C C28 H28E 56.3
H28D C28 H28E 109.5
C27 C28 H28F 109.5
H28A C28 H28F 56.3
H28B C28 H28F 56.3
H28C C28 H28F 141.1
H28D C28 H28F 109.5
H28E C28 H28F 109.5
O11A S11A C12A 106.38(14)
O11A S11A C11A 106.66(13)
C12A S11A C11A 96.61(16)
S11A C11A H11A 109.5
S11A C11A H11B 109.5
H11A C11A H11B 109.5
S11A C11A H11C 109.5
H11A C11A H11C 109.5
H11B C11A H11C 109.5
S11A C12A H12A 109.5
S11A C12A H12B 109.5
H12A C12A H12B 109.5
S11A C12A H12C 109.5
H12A C12A H12C 109.5
H12B C12A H12C 109.5
C12B S11B O11B 119.7(15)
C12B S11B C11B 110.3(13)
O11B S11B C11B 96.0(12)
S11B C11B H11D 109.5
S11B C11B H11E 109.5
H11D C11B H11E 109.5
S11B C11B H11F 109.5
H11D C11B H11F 109.5
H11E C11B H11F 109.5
S11B C12B H12D 109.5
S11B C12B H12E 109.5
H12D C12B H12E 109.5
S11B C12B H12F 109.5
H12D C12B H12F 109.5
H12E C12B H12F 109.5
O21A S21A C22A 106.3(4)
O21A S21A C21A 107.8(3)
C22A S21A C21A 100.2(4)
S21A C21A H21A 109.5
S21A C21A H21B 109.5
H21A C21A H21B 109.5
S21A C21A H21C 109.5
H21A C21A H21C 109.5
H21B C21A H21C 109.5
S21A C22A H22A 109.5
S21A C22A H22B 109.5
H22A C22A H22B 109.5
S21A C22A H22C 109.5
H22A C22A H22C 109.5
H22B C22A H22C 109.5
O21B S21B C21B 107.3(15)
O21B S21B C22B 100.9(14)
C21B S21B C22B 88(2)
S21B C21B H21D 109.5
S21B C21B H21E 109.5
H21D C21B H21E 109.5
S21B C21B H21F 109.5
H21D C21B H21F 109.5
H21E C21B H21F 109.5
S21B C22B H22D 109.5
S21B C22B H22E 109.5
H22D C22B H22E 109.5
S21B C22B H22F 109.5
H22D C22B H22F 109.5
H22E C22B H22F 109.5

loop_
_geom_bond_atom_site_label_1
_geom_bond_atom_site_label_2
_geom_bond_distance
O1 C7 1.228(2)
O2 C14 1.237(2)
O3 C20 1.224(2)
O4 C27 1.234(2)
N1 C7 1.350(3)
N1 C8 1.418(3)
N1 H1N 0.854(16)
N2 C14 1.347(2)
N2 C13 1.428(2)
N2 H2N 0.849(16)
N3 C20 1.349(2)
N3 C21 1.402(3)
N3 H3N 0.848(16)
N4 C27 1.345(2)
N4 C26 1.425(2)
N4 H4N 0.849(16)
C1 C2 1.386(4)
C1 C6 1.393(3)
C1 H1 0.9500
C2 C3 1.376(4)
C2 H2 0.9500
C3 C4 1.377(3)
C3 H3 0.9500
C4 C5 1.385(3)
C4 H4 0.9500
N5 C15 1.334(2)
N5 C19 1.342(2)
C5 C6 1.389(3)
C5 H5 0.9500
C6 C7 1.501(3)
C8 C9 1.391(3)
C8 C13 1.394(3)
C9 C10 1.378(3)
C9 H9 0.9500
C10 C11 1.383(3)
C10 H10 0.9500
C11 C12 1.387(3)
C11 H11 0.9500
C12 C13 1.393(3)
C12 H12 0.9500
C14 C15 1.502(3)
C15 C16 1.392(3)
C16 C17 1.386(3)
C16 H16 0.9500
C17 C18 1.380(3)
C17 H17 0.9500
C18 C19 1.388(3)
C18 H18 0.9500
C19 C20 1.503(3)
C21 C22 1.397(3)
C21 C26 1.406(3)
C22 C23 1.378(3)
C22 H22 0.9500
C23 C24 1.384(3)
C23 H23 0.9500
C24 C25 1.381(3)
C24 H24 0.9500
C25 C26 1.388(3)
C25 H25 0.9500
C27 C28 1.505(3)
C28 H28A 0.9800
C28 H28B 0.9800
C28 H28C 0.9800
C28 H28D 0.9800
C28 H28E 0.9800
C28 H28F 0.9800
S11A O11A 1.5053(16)
S11A C12A 1.761(3)
S11A C11A 1.769(3)
C11A H11A 0.9800
C11A H11B 0.9800
C11A H11C 0.9800
C12A H12A 0.9800
C12A H12B 0.9800
C12A H12C 0.9800
S11B C12B 1.34(3)
S11B O11B 1.68(3)
S11B C11B 1.85(2)
C11B H11D 0.9800
C11B H11E 0.9800
C11B H11F 0.9800
C12B H12D 0.9800
C12B H12E 0.9800
C12B H12F 0.9800
S21A O21A 1.472(4)
S21A C22A 1.758(9)
S21A C21A 1.790(10)
C21A H21A 0.9800
C21A H21B 0.9800
C21A H21C 0.9800
C22A H22A 0.9800
C22A H22B 0.9800
C22A H22C 0.9800
S21B O21B 1.558(13)
S21B C21B 1.61(4)
S21B C22B 1.86(3)
C21B H21D 0.9800
C21B H21E 0.9800
C21B H21F 0.9800
C22B H22D 0.9800
C22B H22E 0.9800
C22B H22F 0.9800

loop_
_geom_hbond_atom_site_label_D
_geom_hbond_atom_site_label_H
_geom_hbond_atom_site_label_A
_geom_hbond_distance_DH
_geom_hbond_distance_HA
_geom_hbond_distance_DA
_geom_hbond_angle_DHA
_geom_hbond_site_symmetry_A
N1 H1N O2 0.854(16) 1.96(2) 2.702(2) 144(2) .
N2 H2N O4 0.849(16) 2.187(18) 2.986(2) 157(2) .
N2 H2N N5 0.849(16) 2.26(2) 2.674(2) 109.7(18) .
N3 H3N O4 0.848(16) 1.970(18) 2.724(2) 148(2) .
N3 H3N N5 0.848(16) 2.21(2) 2.635(2) 111.2(18) .
N4 H4N O11A 0.849(16) 1.980(16) 2.826(2) 174(2) 2_665

loop_
_geom_torsion_atom_site_label_1
_geom_torsion_atom_site_label_2
_geom_torsion_atom_site_label_3
_geom_torsion_atom_site_label_4
_geom_torsion
C6 C1 C2 C3 -1.5(4)
C1 C2 C3 C4 0.7(4)
C2 C3 C4 C5 0.4(4)
C3 C4 C5 C6 -0.8(4)
C4 C5 C6 C1 0.0(3)
C4 C5 C6 C7 178.6(2)
C2 C1 C6 C5 1.1(4)
C2 C1 C6 C7 -177.6(2)
C8 N1 C7 O1 5.7(3)
C8 N1 C7 C6 -173.84(18)
C5 C6 C7 O1 166.9(2)
C1 C6 C7 O1 -14.5(3)
C5 C6 C7 N1 -13.5(3)
C1 C6 C7 N1 165.1(2)
C7 N1 C8 C9 -61.3(3)
C7 N1 C8 C13 118.9(2)
C13 C8 C9 C10 -2.7(3)
N1 C8 C9 C10 177.58(19)
C8 C9 C10 C11 -0.3(3)
C9 C10 C11 C12 2.4(3)
C10 C11 C12 C13 -1.5(3)
C11 C12 C13 C8 -1.5(3)
C11 C12 C13 N2 -177.95(18)
C9 C8 C13 C12 3.6(3)
N1 C8 C13 C12 -176.67(18)
C9 C8 C13 N2 179.82(17)
N1 C8 C13 N2 -0.4(3)
C14 N2 C13 C12 -134.7(2)
C14 N2 C13 C8 49.0(3)
C13 N2 C14 O2 -5.0(3)
C13 N2 C14 C15 176.56(17)
C19 N5 C15 C16 1.3(3)
C19 N5 C15 C14 -179.86(15)
O2 C14 C15 N5 178.73(17)
N2 C14 C15 N5 -2.8(2)
O2 C14 C15 C16 -2.4(3)
N2 C14 C15 C16 176.05(17)
N5 C15 C16 C17 -1.7(3)
C14 C15 C16 C17 179.50(17)
C15 C16 C17 C18 0.3(3)
C16 C17 C18 C19 1.5(3)
C15 N5 C19 C18 0.5(3)
C15 N5 C19 C20 -178.25(16)
C17 C18 C19 N5 -1.9(3)
C17 C18 C19 C20 176.81(18)
C21 N3 C20 O3 -1.8(3)
C21 N3 C20 C19 177.64(17)
N5 C19 C20 O3 -178.52(17)
C18 C19 C20 O3 2.7(3)
N5 C19 C20 N3 2.0(2)
C18 C19 C20 N3 -176.82(17)
C20 N3 C21 C22 36.7(3)
C20 N3 C21 C26 -143.00(19)
N3 C21 C22 C23 -176.83(18)
C26 C21 C22 C23 2.9(3)
C21 C22 C23 C24 -0.7(3)
C22 C23 C24 C25 -1.4(3)
C23 C24 C25 C26 1.3(3)
C24 C25 C26 C21 0.9(3)
C24 C25 C26 N4 176.03(18)
C22 C21 C26 C25 -2.9(3)
N3 C21 C26 C25 176.75(17)
C22 C21 C26 N4 -177.79(18)
N3 C21 C26 N4 1.9(3)
C27 N4 C26 C25 136.2(2)
C27 N4 C26 C21 -48.8(3)
C26 N4 C27 O4 1.0(3)
C26 N4 C27 C28 -178.87(19)
